data_7718325
loop_
_publ_author_name
'Mishra, Neeraj Kumar'
'Panday, Rishukumar'
'Supriya, Sabbani'

_publ_section_title
;
 Inorganic-organic hybrids of the phosphotungstate Keggin anion and a
 Schiff base cation.
;
_journal_issue 17
_journal_name_full 'Dalton transactions (Cambridge, England : 2003)'
_journal_page_first 7062
_journal_page_last 7070
_journal_paper_doi 10.1039/d4dt03480e
_journal_volume 54
_journal_year 2025
_chemical_formula_moiety 'O40 P W12, 4(C9 H9 N4 O), 4(C H4 O)'
_chemical_formula_sum 'C40 H52 N16 O48 P W12'
_chemical_formula_weight 3762.14
_space_group_crystal_system triclinic
_space_group_IT_number 2
_space_group_name_Hall '-P 1'
_space_group_name_H-M_alt 'P -1'
_atom_sites_solution_hydrogens geom
_audit_creation_date 2024-12-02
_audit_creation_method
;
Olex2 1.5
(compiled 2024.02.16 svn.r378c4104 for OlexSys, GUI svn.r6928)
;
_audit_update_record
;
2024-12-15 deposited with the CCDC.	2025-03-10 downloaded from the CCDC.
;
_cell_angle_alpha 73.774(3)
_cell_angle_beta 86.419(3)
_cell_angle_gamma 64.554(2)
_cell_formula_units_Z 1
_cell_length_a 11.5239(11)
_cell_length_b 12.7389(11)
_cell_length_c 14.3481(13)
_cell_measurement_reflns_used 9778
_cell_measurement_temperature 100
_cell_measurement_theta_max 28.27
_cell_measurement_theta_min 2.28
_cell_volume 1822.2(3)
_computing_molecular_graphics 'Olex2 1.5 (Dolomanov et al., 2009)'
_computing_publication_material 'Olex2 1.5 (Dolomanov et al., 2009)'
_computing_structure_refinement 'XL  (Sheldrick, 2008)'
_diffrn_ambient_temperature 100
_diffrn_measured_fraction_theta_full 0.998
_diffrn_measured_fraction_theta_max 0.997
_diffrn_measurement_device_type 'Bruker APEX-II CCD'
_diffrn_measurement_method '\f and \w scans'
_diffrn_radiation_type MoK\a
_diffrn_radiation_wavelength 0.71073
_diffrn_reflns_av_R_equivalents 0.0514
_diffrn_reflns_av_unetI/netI 0.0361
_diffrn_reflns_Laue_measured_fraction_full 0.998
_diffrn_reflns_Laue_measured_fraction_max 0.997
_diffrn_reflns_limit_h_max 15
_diffrn_reflns_limit_h_min -15
_diffrn_reflns_limit_k_max 17
_diffrn_reflns_limit_k_min -16
_diffrn_reflns_limit_l_max 19
_diffrn_reflns_limit_l_min -19
_diffrn_reflns_number 59080
_diffrn_reflns_point_group_measured_fraction_full 0.998
_diffrn_reflns_point_group_measured_fraction_max 0.997
_diffrn_reflns_theta_full 25.242
_diffrn_reflns_theta_max 28.360
_diffrn_reflns_theta_min 2.277
_diffrn_standards_number 0
_exptl_absorpt_coefficient_mu 18.987
_exptl_absorpt_correction_T_max 0.7457
_exptl_absorpt_correction_T_min 0.4810
_exptl_absorpt_correction_type multi-scan
_exptl_absorpt_process_details
;
SADABS-2014/5 (Bruker,2014/5) was used for absorption correction.
wR2(int) was 0.1157 before and 0.0611 after correction.
The Ratio of minimum to maximum transmission is 0.6450.
The \l/2 correction factor is 0.00150.
;
_exptl_crystal_colour 'metallic dark orange'
_exptl_crystal_colour_lustre metallic
_exptl_crystal_colour_modifier dark
_exptl_crystal_colour_primary green
_exptl_crystal_density_diffrn 3.428
_exptl_crystal_description block
_exptl_crystal_F_000 1691
_exptl_crystal_size_max 0.255
_exptl_crystal_size_mid 0.226
_exptl_crystal_size_min 0.215
_refine_diff_density_max 2.686
_refine_diff_density_min -4.172
_refine_diff_density_rms 0.407
_refine_ls_extinction_method none
_refine_ls_goodness_of_fit_ref 1.488
_refine_ls_hydrogen_treatment constr
_refine_ls_matrix_type full
_refine_ls_number_parameters 560
_refine_ls_number_reflns 9083
_refine_ls_number_restraints 171
_refine_ls_restrained_S_all 1.477
_refine_ls_R_factor_all 0.0844
_refine_ls_R_factor_gt 0.0733
_refine_ls_shift/su_max 0.000
_refine_ls_shift/su_mean 0.000
_refine_ls_structure_factor_coef Fsqd
_refine_ls_weighting_details 'w=1/[\s^2^(Fo^2^)+134.3435P] where P=(Fo^2^+2Fc^2^)/3'
_refine_ls_weighting_scheme calc
_refine_ls_wR_factor_gt 0.1674
_refine_ls_wR_factor_ref 0.1705
_reflns_Friedel_coverage 0.000
_reflns_number_gt 7974
_reflns_number_total 9083
_reflns_threshold_expression 'I > 2\s(I)'
_cod_data_source_file d4dt03480e2.cif
_cod_data_source_block 1
_cod_depositor_comments 'Adding full bibliography for 7718325--7718327.cif.'
_cod_database_code 7718325
_shelx_shelxl_version_number 2014/7
_shelx_space_group_comment
;
The symmetry employed for this shelxl refinement is uniquely defined
by the following loop, which should always be used as a source of
symmetry information in preference to the above space-group names.
They are only intended as comments.
;
_shelx_estimated_absorpt_t_max 0.106
_shelx_estimated_absorpt_t_min 0.085
_olex2_refinement_description
;
1. Fixed Uiso
 At 1.2 times of:
  All C(H) groups, All C(H,H) groups, All N(H) groups
 At 1.5 times of:
  All C(H,H,H) groups, All C(H,H,H,H,H,H) groups, All O(H) groups
2. Restrained distances
 C13-C14 \\sim C13-C14A
 with sigma of 0.02
 C13-C18 \\sim C13-C18A
 with sigma of 0.02
 C14-C15 \\sim C14A-C15A
 with sigma of 0.02
 C15-C16 \\sim C15A-C16A
 with sigma of 0.02
 C16-C17 \\sim C16A-C17A
 with sigma of 0.02
 C17-C18 \\sim C17A-C18A
 with sigma of 0.02
 C18-O25 \\sim C18A-O25A
 with sigma of 0.02
 C13-C15 \\sim C13-C15A
 with sigma of 0.04
 C13-C17 \\sim C13-C17A
 with sigma of 0.04
 C13-O25 \\sim C13-O25A
 with sigma of 0.04
 C14-C16 \\sim C14A-C16A
 with sigma of 0.04
 C15-C17 \\sim C15A-C17A
 with sigma of 0.04
 C16-C18 \\sim C16A-C18A
 with sigma of 0.04
 C17-O25 \\sim C17A-O25A
 with sigma of 0.04
 O24-C9 \\sim O24A-C9A
 with sigma of 0.02
 C3-C4 \\sim C3-C4A
 with sigma of 0.02
 C4-C5 \\sim C4A-C5A
 with sigma of 0.02
 C4-C9 \\sim C4A-C9A
 with sigma of 0.02
 C5-C6 \\sim C5A-C6A
 with sigma of 0.02
 C6-C7 \\sim C6A-C7A
 with sigma of 0.02
 C7-C8 \\sim C7A-C8A
 with sigma of 0.02
 C8-C9 \\sim C8A-C9A
 with sigma of 0.02
 O24-C4 \\sim O24A-C4A
 with sigma of 0.04
 O24-C8 \\sim O24A-C8A
 with sigma of 0.04
 C3-C5 \\sim C3-C5A
 with sigma of 0.04
 C3-C9 \\sim C3-C9A
 with sigma of 0.04
 C4-C6 \\sim C4A-C6A
 with sigma of 0.04
 C4-C8 \\sim C4A-C8A
 with sigma of 0.04
 C5-C7 \\sim C5A-C7A
 with sigma of 0.04
 C5-C9 \\sim C5A-C9A
 with sigma of 0.04
 C6-C8 \\sim C6A-C8A
 with sigma of 0.04
 C7-C9 \\sim C7A-C9A
 with sigma of 0.04
 O23-C19 \\sim O23A-C19
 with sigma of 0.02
3. Uiso/Uaniso restraints and constraints
Uanis(C4) \\sim Ueq, Uanis(C5) \\sim Ueq, Uanis(C6) \\sim Ueq, Uanis(C7) \\sim
Ueq, Uanis(C8) \\sim Ueq, Uanis(C9) \\sim Ueq, Uanis(C4A) \\sim Ueq, Uanis(C5A)
\\sim Ueq, Uanis(C6A) \\sim Ueq, Uanis(C7A) \\sim Ueq, Uanis(C8A) \\sim Ueq,
Uanis(C9A) \\sim Ueq, Uanis(O25) \\sim Ueq, Uanis(O7) \\sim Ueq, Uanis(O24)
\\sim Ueq, Uanis(O24A) \\sim Ueq, Uanis(O5) \\sim Ueq, Uanis(O8) \\sim Ueq,
Uanis(O23A) \\sim Ueq, Uanis(O23) \\sim Ueq, Uanis(O2) \\sim Ueq, Uanis(O3)
\\sim Ueq, Uanis(O20) \\sim Ueq: with sigma of 0.005 and sigma for terminal
atoms of 0.01
Uanis(C1) = Uanis(C2)
Uanis(C15) = Uanis(C17A)
Uanis(C16) = Uanis(C16A)
Uanis(C17) = Uanis(C15A)
Uanis(C18) = Uanis(C14A)
Uanis(O25A) = Uanis(O25)
Uanis(C14) = Uanis(C18A)
Uanis(C4A) = Uanis(C4)
Uanis(C9) = Uanis(C9A)
Uanis(O24A) = Uanis(O24)
Uanis(C8A) = Uanis(C8)
Uanis(C7A) = Uanis(C7)
Uanis(C6) = Uanis(C6A)
Uanis(C5A) = Uanis(C5)
Uanis(O23) = Uanis(O23A)
4. Rigid body (RIGU) restrains
 O2, O3, O20
 with sigma for 1-2 distances of 0.004 and sigma for 1-3 distances of 0.004
5. Others
 Sof(O3)=Sof(O1)=1-FVAR(1)
 Sof(O4)=Sof(O2)=FVAR(1)
 Sof(O25A)=Sof(H25A)=Sof(C18A)=Sof(C17A)=Sof(H17A)=Sof(C16A)=Sof(H16A)=
 Sof(C15A)=Sof(H15A)=Sof(C14A)=Sof(H14A)=1-FVAR(2)
 Sof(C14)=Sof(H14)=Sof(C15)=Sof(H15)=Sof(C16)=Sof(H16)=Sof(C17)=Sof(H17)=
 Sof(C18)=Sof(O25)=Sof(H25)=FVAR(2)
 Sof(H3B)=Sof(C4A)=Sof(C5A)=Sof(H5A)=Sof(C6A)=Sof(H6A)=Sof(C7A)=Sof(H7A)=
 Sof(C8A)=Sof(H8A)=Sof(C9A)=Sof(O24A)=Sof(H24A)=1-FVAR(3)
 Sof(O24)=Sof(H24)=Sof(H3A)=Sof(C4)=Sof(C5)=Sof(H5)=Sof(C6)=Sof(H6)=Sof(C7)=
 Sof(H7)=Sof(C8)=Sof(H8)=Sof(C9)=FVAR(3)
 Sof(H19D)=Sof(H19E)=Sof(H19F)=Sof(O23A)=Sof(H23A)=1-FVAR(4)
 Sof(O23)=Sof(H23)=Sof(H19A)=Sof(H19B)=Sof(H19C)=FVAR(4)
6.a Aromatic/amide H refined with riding coordinates:
 N7(H7B), C14(H14), C15(H15), C16(H16), C17(H17), C10(H10), C3(H3A), C3(H3B),
 C11(H11), N4(H4), C12(H12), C2(H2), C1(H1), C5(H5), C6(H6), C7(H7), C8(H8),
 C17A(H17A), C16A(H16A), C15A(H15A), C14A(H14A), C5A(H5A), C6A(H6A), C7A(H7A),
 C8A(H8A)
6.b Fitted hexagon refined as free rotating group:
 C13(C14,C15,C16,C17,C18), C4(C5,C6,C7,C8,C9), C4A(C5A,C6A,C7A,C8A,C9A)
6.c Idealised Me refined as rotating group:
 C20(H20A,H20B,H20C), C19(H19A,H19B,H19C), C19(H19D,H19E,H19F)
6.d Idealised tetrahedral OH refined as rotating group:
 O24(H24), O23(H23), O25(H25), O22(H22), O25A(H25A), O24A(H24A), O23A(H23A)
;
_olex2_submission_special_instructions 'No special instructions were received'

loop_
_space_group_symop_operation_xyz
'x, y, z'
'-x, -y, -z'

loop_
_atom_site_label
_atom_site_type_symbol
_atom_site_fract_x
_atom_site_fract_y
_atom_site_fract_z
_atom_site_U_iso_or_equiv
_atom_site_adp_type
_atom_site_occupancy
_atom_site_site_symmetry_order
_atom_site_calc_flag
_atom_site_refinement_flags_posn
_atom_site_refinement_flags_adp
_atom_site_refinement_flags_occupancy
_atom_site_disorder_assembly
_atom_site_disorder_group
W6 W 0.41581(8) 0.30622(7) 0.48935(6) 0.02323(18) Uani 1 1 d . . . . .
W1 W 0.67172(8) 0.06909(8) 0.65419(6) 0.02364(19) Uani 1 1 d . . . . .
W2 W 0.65338(8) -0.11647(8) 0.30438(6) 0.02510(19) Uani 1 1 d . . . . .
W3 W 0.17403(8) 0.05440(8) 0.53781(7) 0.0276(2) Uani 1 1 d . . . . .
W4 W 0.57500(9) 0.18824(8) 0.29597(6) 0.0270(2) Uani 1 1 d . . . . .
W5 W 0.24926(8) 0.23861(8) 0.33097(6) 0.02607(19) Uani 1 1 d . . . . .
P1 P 0.5000 0.0000 0.5000 0.0224(14) Uani 1 2 d S . P . .
O10 O 0.5195(16) 0.0864(17) 0.7228(13) 0.048(5) Uani 1 1 d . . . . .
O12 O 0.5712(17) 0.2226(19) 0.5706(12) 0.053(6) Uani 1 1 d . . . . .
O7 O 0.5203(18) 0.2837(17) 0.3838(13) 0.044(4) Uani 1 1 d . U . . .
O5 O 0.610(2) 0.0494(19) 0.2490(16) 0.057(5) Uani 1 1 d . U . . .
O26 O 0.7274(17) -0.1744(17) 0.2141(11) 0.042(4) Uani 1 1 d . . . . .
O19 O 0.0234(16) 0.0779(17) 0.5579(15) 0.046(5) Uani 1 1 d . . . . .
O18 O 0.219(2) -0.0371(18) 0.4456(14) 0.061(6) Uani 1 1 d . . . . .
O15 O 0.6126(18) 0.2781(16) 0.2027(11) 0.037(4) Uani 1 1 d . . . . .
O13 O 0.3332(15) 0.2604(19) 0.6010(13) 0.051(5) Uani 1 1 d . . . . .
O6 O 0.155(2) 0.1907(18) 0.4329(16) 0.066(7) Uani 1 1 d . . . . .
O8 O 0.2840(19) 0.3220(19) 0.4102(15) 0.053(5) Uani 1 1 d . U . . .
O20 O 0.267(2) -0.097(2) 0.6326(17) 0.064(6) Uani 1 1 d . U . . .
O21 O 0.207(2) 0.1248(16) 0.6288(18) 0.073(8) Uani 1 1 d . . . . .
O9 O 0.3955(19) 0.236(2) 0.2661(14) 0.063(7) Uani 1 1 d . . . . .
O17 O 0.271(2) 0.1021(17) 0.2926(15) 0.064(7) Uani 1 1 d . . . . .
O16 O 0.1308(19) 0.3529(17) 0.2505(13) 0.048(5) Uani 1 1 d . . . . .
N1 N 0.975(3) 0.430(2) 0.5769(18) 0.051(6) Uani 1 1 d . . . . .
N3 N 0.946(2) 0.332(2) 0.7158(15) 0.043(5) Uani 1 1 d . . . . .
O11 O 0.749(2) 0.105(2) 0.7263(13) 0.053(5) Uani 1 1 d . . . . .
O14 O 0.3778(18) 0.4517(15) 0.4860(15) 0.046(5) Uani 1 1 d . . . . .
N8 N 0.236(2) 0.5149(19) -0.0313(15) 0.036(5) Uani 1 1 d . . . . .
N7 N 0.294(2) 0.5242(18) 0.0470(15) 0.037(5) Uani 1 1 d . . . . .
H7B H 0.2870 0.4868 0.1073 0.045 Uiso 1 1 calc R U . . .
N2 N 0.919(3) 0.365(3) 0.5587(15) 0.063(8) Uani 1 1 d . . . . .
O4 O 0.453(2) 0.130(2) 0.4353(18) 0.017(6) Uani 0.50(2) 1 d . . P A 1
O24 O 1.040(4) 0.279(4) 0.989(3) 0.055(7) Uani 0.62(8) 1 d D U P B 1
H24 H 0.9859 0.3515 0.9757 0.082 Uiso 0.62(8) 1 calc R U P B 1
C13 C 0.4160(17) 0.6070(15) 0.1016(9) 0.027(4) Uani 1 1 d DG . . . .
C14 C 0.404(5) 0.561(5) 0.1998(11) 0.032(6) Uani 0.69(3) 1 d DG . P C 1
H14 H 0.3578 0.5130 0.2194 0.039 Uiso 0.69(3) 1 calc R U P C 1
C15 C 0.458(5) 0.587(5) 0.2694(12) 0.041(13) Uani 0.69(3) 1 d DG . P C 1
H15 H 0.4499 0.5556 0.3366 0.050 Uiso 0.69(3) 1 calc R U P C 1
C16 C 0.525(3) 0.658(4) 0.241(3) 0.034(10) Uani 0.69(3) 1 d DG . P C 1
H16 H 0.5628 0.6749 0.2884 0.040 Uiso 0.69(3) 1 calc R U P C 1
C17 C 0.538(6) 0.703(5) 0.143(3) 0.037(7) Uani 0.69(3) 1 d DG . P C 1
H17 H 0.5835 0.7515 0.1230 0.044 Uiso 0.69(3) 1 calc R U P C 1
C18 C 0.483(5) 0.678(5) 0.073(2) 0.030(6) Uani 0.69(3) 1 d DG . P C 1
C10 C 0.228(3) 0.573(2) -0.1271(17) 0.039(6) Uani 1 1 d . . . . .
H10 H 0.2642 0.6276 -0.1568 0.047 Uiso 1 1 calc R U . . .
C3 C 0.904(2) 0.224(2) 0.854(2) 0.047(7) Uani 1 1 d D . . . .
H3A H 0.8576 0.2038 0.8148 0.056 Uiso 0.62(8) 1 calc R U P B 1
H3B H 0.8643 0.2023 0.8110 0.056 Uiso 0.38(8) 1 calc R U P B 2
C11 C 0.172(3) 0.445(3) -0.024(2) 0.044(6) Uani 1 1 d . . . . .
H11 H 0.1612 0.3951 0.0357 0.053 Uiso 1 1 calc R U . . .
N6 N 0.126(2) 0.456(2) -0.1079(17) 0.049(6) Uani 1 1 d . . . . .
O2 O 0.370(2) 0.036(2) 0.4456(18) 0.016(6) Uani 0.50(2) 1 d . U P A 1
O3 O 0.489(2) 0.089(2) 0.5587(18) 0.017(6) Uani 0.50(2) 1 d . U P A 2
O23 O 0.358(6) 0.161(4) 0.078(3) 0.053(8) Uani 0.54(7) 1 d D U P D 1
H23 H 0.3051 0.1832 0.1199 0.080 Uiso 0.54(7) 1 calc R U P D 1
O1 O 0.600(3) 0.003(2) 0.4218(17) 0.018(6) Uani 0.50(2) 1 d . . P A 2
N4 N 0.957(2) 0.2900(19) 0.8174(18) 0.045(5) Uani 1 1 d . . . . .
H4 H 1.0006 0.3091 0.8531 0.053 Uiso 1 1 calc R U . . .
N5 N 0.161(2) 0.537(2) -0.1704(19) 0.053(6) Uani 1 1 d . . . . .
C12 C 0.355(2) 0.5878(19) 0.0284(16) 0.030(5) Uani 1 1 d . . . . .
H12 H 0.3612 0.6251 -0.0378 0.036 Uiso 1 1 calc R U . . .
C2 C 0.897(3) 0.311(3) 0.6461(18) 0.060(6) Uani 1 1 d . . . . .
H2 H 0.8515 0.2621 0.6578 0.072 Uiso 1 1 calc R U . . .
C1 C 0.997(3) 0.405(3) 0.6704(18) 0.060(6) Uani 1 1 d . . . . .
H1 H 1.0437 0.4345 0.7005 0.072 Uiso 1 1 calc R U . . .
C4 C 0.913(5) 0.177(4) 0.9635(12) 0.051(8) Uani 0.62(8) 1 d DG U P B 1
C5 C 0.854(5) 0.102(4) 1.004(2) 0.062(10) Uani 0.62(8) 1 d DG U P B 1
H5 H 0.8095 0.0814 0.9638 0.074 Uiso 0.62(8) 1 calc R U P B 1
C6 C 0.860(5) 0.056(4) 1.105(2) 0.063(11) Uani 0.62(8) 1 d DG U P B 1
H6 H 0.8190 0.0042 1.1329 0.076 Uiso 0.62(8) 1 calc R U P B 1
C7 C 0.925(4) 0.085(4) 1.1645(13) 0.044(9) Uani 0.62(8) 1 d DG U P B 1
H7 H 0.9284 0.0538 1.2331 0.052 Uiso 0.62(8) 1 calc R U P B 1
C8 C 0.984(4) 0.161(4) 1.1235(17) 0.046(9) Uani 0.62(8) 1 d DG U P B 1
H8 H 1.0282 0.1807 1.1642 0.055 Uiso 0.62(8) 1 calc R U P B 1
C9 C 0.978(4) 0.206(4) 1.0230(18) 0.054(9) Uani 0.62(8) 1 d DG U P B 1
O25 O 0.486(3) 0.730(2) -0.0223(18) 0.046(6) Uani 0.69(3) 1 d D U P C 1
H25 H 0.4699 0.8029 -0.0310 0.069 Uiso 0.69(3) 1 calc R U P C 1
O22 O 0.145(3) 0.606(3) 0.6402(16) 0.082(9) Uani 1 1 d . . . . .
H22 H 0.1103 0.6219 0.6908 0.123 Uiso 1 1 calc R U . . .
C20 C 0.217(4) 0.671(4) 0.608(3) 0.071(10) Uani 1 1 d . . . . .
H20A H 0.2260 0.6813 0.5375 0.106 Uiso 1 1 calc R U . . .
H20B H 0.3022 0.6267 0.6420 0.106 Uiso 1 1 calc R U . . .
H20C H 0.1731 0.7503 0.6197 0.106 Uiso 1 1 calc R U . . .
C19 C 0.345(4) 0.070(4) 0.052(3) 0.080(11) Uani 1 1 d D . . . .
H19A H 0.3907 0.0579 -0.0068 0.121 Uiso 0.54(7) 1 calc R U P D 1
H19B H 0.2532 0.0934 0.0386 0.121 Uiso 0.54(7) 1 calc R U P D 1
H19C H 0.3807 -0.0049 0.1049 0.121 Uiso 0.54(7) 1 calc R U P D 1
H19D H 0.3725 0.0570 -0.0116 0.121 Uiso 0.46(7) 1 calc R U P D 2
H19E H 0.2530 0.1264 0.0453 0.121 Uiso 0.46(7) 1 calc R U P D 2
H19F H 0.3580 -0.0070 0.0987 0.121 Uiso 0.46(7) 1 calc R U P D 2
O25A O 0.340(6) 0.497(5) 0.234(4) 0.046(6) Uani 0.31(3) 1 d D . P C 2
H25A H 0.3823 0.4307 0.2753 0.069 Uiso 0.31(3) 1 calc R U P C 2
C18A C 0.415(12) 0.554(12) 0.2004(18) 0.032(6) Uani 0.31(3) 1 d D . P C 2
C17A C 0.487(15) 0.567(15) 0.267(3) 0.041(13) Uani 0.31(3) 1 d D . P C 2
H17A H 0.4858 0.5324 0.3346 0.050 Uiso 0.31(3) 1 calc R U P C 2
C16A C 0.560(8) 0.631(10) 0.235(7) 0.034(10) Uani 0.31(3) 1 d D . P C 2
H16A H 0.6194 0.6299 0.2791 0.040 Uiso 0.31(3) 1 calc R U P C 2
C15A C 0.548(15) 0.698(14) 0.138(8) 0.037(7) Uani 0.31(3) 1 d D . P C 2
H15A H 0.5889 0.7502 0.1169 0.044 Uiso 0.31(3) 1 calc R U P C 2
C14A C 0.473(13) 0.686(11) 0.072(5) 0.030(6) Uani 0.31(3) 1 d D . P C 2
H14A H 0.4616 0.7326 0.0058 0.037 Uiso 0.31(3) 1 calc R U P C 2
C4A C 0.895(8) 0.176(7) 0.9600(15) 0.051(8) Uani 0.38(8) 1 d DG U P B 2
C5A C 0.826(8) 0.106(7) 0.989(3) 0.062(10) Uani 0.38(8) 1 d DG U P B 2
H5A H 0.7790 0.0982 0.9416 0.074 Uiso 0.38(8) 1 calc R U P B 2
C6A C 0.827(8) 0.049(6) 1.087(4) 0.063(11) Uani 0.38(8) 1 d DG U P B 2
H6A H 0.7805 0.0011 1.1064 0.076 Uiso 0.38(8) 1 calc R U P B 2
C7A C 0.897(7) 0.061(6) 1.156(2) 0.044(9) Uani 0.38(8) 1 d DG U P B 2
H7A H 0.8972 0.0212 1.2228 0.052 Uiso 0.38(8) 1 calc R U P B 2
C8A C 0.965(6) 0.130(7) 1.1271(19) 0.046(9) Uani 0.38(8) 1 d DG U P B 2
H8A H 1.0123 0.1383 1.1743 0.055 Uiso 0.38(8) 1 calc R U P B 2
C9A C 0.964(7) 0.188(7) 1.029(2) 0.054(9) Uani 0.38(8) 1 d DG U P B 2
O24A O 1.014(8) 0.271(6) 1.007(4) 0.055(7) Uani 0.38(8) 1 d D U P B 2
H24A H 1.0940 0.2358 1.0039 0.082 Uiso 0.38(8) 1 calc R U P B 2
O23A O 0.415(7) 0.119(6) 0.084(4) 0.053(8) Uani 0.46(7) 1 d D U P D 2
H23A H 0.4940 0.0715 0.0881 0.080 Uiso 0.46(7) 1 calc R U P D 2

loop_
_atom_site_aniso_label
_atom_site_aniso_U_11
_atom_site_aniso_U_22
_atom_site_aniso_U_33
_atom_site_aniso_U_23
_atom_site_aniso_U_13
_atom_site_aniso_U_12
W6 0.0303(4) 0.0179(4) 0.0251(4) -0.0078(3) 0.0062(3) -0.0130(3)
W1 0.0268(4) 0.0322(4) 0.0214(4) -0.0106(3) 0.0003(3) -0.0192(4)
W2 0.0301(4) 0.0276(4) 0.0203(4) -0.0123(3) 0.0050(3) -0.0118(4)
W3 0.0155(4) 0.0291(4) 0.0407(5) -0.0079(4) 0.0032(3) -0.0133(3)
W4 0.0387(5) 0.0306(5) 0.0179(4) 0.0015(3) 0.0022(3) -0.0257(4)
W5 0.0210(4) 0.0263(4) 0.0217(4) 0.0013(3) -0.0054(3) -0.0058(3)
P1 0.024(4) 0.027(4) 0.020(3) -0.007(3) 0.004(3) -0.014(3)
O10 0.026(8) 0.051(11) 0.039(10) 0.021(8) 0.005(7) -0.012(8)
O12 0.032(9) 0.075(14) 0.026(9) 0.021(9) 0.005(7) -0.023(9)
O7 0.042(6) 0.054(6) 0.038(6) -0.022(4) 0.008(4) -0.018(4)
O5 0.060(7) 0.054(7) 0.065(7) -0.019(5) -0.008(4) -0.028(5)
O26 0.040(10) 0.055(11) 0.020(8) -0.003(7) 0.009(7) -0.014(9)
O19 0.029(9) 0.052(11) 0.073(13) -0.034(10) 0.023(9) -0.024(8)
O18 0.108(18) 0.048(11) 0.051(12) -0.031(10) 0.057(12) -0.053(12)
O15 0.056(11) 0.043(10) 0.027(8) -0.007(7) 0.004(7) -0.036(9)
O13 0.019(8) 0.071(13) 0.040(10) 0.022(9) -0.005(7) -0.020(8)
O6 0.101(18) 0.040(11) 0.066(14) -0.030(10) 0.054(13) -0.036(12)
O8 0.048(6) 0.061(6) 0.051(6) -0.022(5) 0.007(4) -0.023(5)
O20 0.069(7) 0.060(7) 0.067(7) -0.022(5) -0.010(5) -0.028(5)
O21 0.092(17) 0.023(9) 0.102(18) -0.007(10) -0.062(14) -0.021(10)
O9 0.054(12) 0.14(2) 0.051(12) -0.068(14) 0.026(10) -0.067(14)
O17 0.099(18) 0.032(10) 0.060(13) -0.011(9) 0.050(13) -0.034(11)
O16 0.050(11) 0.042(10) 0.036(10) -0.010(8) -0.010(8) -0.003(9)
N1 0.066(16) 0.041(13) 0.045(13) -0.013(11) 0.003(12) -0.021(12)
N3 0.039(12) 0.044(12) 0.031(11) -0.016(10) 0.000(9) -0.002(10)
O11 0.078(14) 0.076(14) 0.029(9) -0.013(9) 0.003(9) -0.057(13)
O14 0.045(10) 0.030(9) 0.071(13) -0.018(9) 0.019(9) -0.023(8)
N8 0.038(11) 0.043(12) 0.034(11) -0.004(9) 0.006(9) -0.030(10)
N7 0.045(12) 0.036(11) 0.029(10) -0.007(9) 0.005(9) -0.017(10)
N2 0.067(17) 0.10(2) 0.017(10) -0.013(12) -0.006(10) -0.038(17)
O4 0.023(14) 0.020(13) 0.013(12) 0.001(10) 0.001(10) -0.019(11)
O24 0.056(10) 0.057(9) 0.055(10) -0.011(6) 0.006(6) -0.030(7)
C13 0.031(11) 0.020(10) 0.022(10) -0.010(8) 0.006(8) -0.002(8)
C14 0.046(17) 0.020(12) 0.024(11) 0.003(8) 0.001(10) -0.013(12)
C15 0.08(4) 0.03(3) 0.019(11) -0.011(10) 0.008(13) -0.02(3)
C16 0.05(3) 0.02(2) 0.024(13) -0.014(13) 0.006(17) 0.00(2)
C17 0.047(17) 0.044(15) 0.032(13) -0.007(11) 0.002(12) -0.032(14)
C18 0.039(15) 0.036(14) 0.033(12) -0.013(10) 0.010(10) -0.030(13)
C10 0.053(16) 0.043(14) 0.029(12) -0.004(10) -0.001(11) -0.032(13)
C3 0.028(13) 0.042(15) 0.066(19) -0.022(14) 0.012(12) -0.008(11)
C11 0.043(14) 0.051(16) 0.045(15) -0.004(12) 0.006(12) -0.033(13)
N6 0.042(12) 0.052(14) 0.047(13) 0.022(11) -0.025(10) -0.032(11)
O2 0.015(7) 0.018(7) 0.017(7) -0.004(5) 0.000(4) -0.009(5)
O3 0.016(7) 0.018(7) 0.017(7) -0.002(5) 0.002(4) -0.008(5)
O23 0.051(10) 0.056(10) 0.050(9) -0.011(6) 0.004(7) -0.022(7)
O1 0.026(14) 0.034(15) 0.009(12) -0.007(10) 0.005(10) -0.027(13)
N4 0.036(12) 0.033(11) 0.063(15) -0.017(11) 0.004(11) -0.011(9)
N5 0.053(14) 0.062(16) 0.061(16) -0.018(13) -0.014(12) -0.036(13)
C12 0.032(11) 0.024(10) 0.026(11) -0.002(9) -0.003(9) -0.008(9)
C2 0.086(16) 0.098(18) 0.019(8) -0.007(10) -0.005(9) -0.065(15)
C1 0.086(16) 0.098(18) 0.019(8) -0.007(10) -0.005(9) -0.065(15)
C4 0.051(8) 0.051(8) 0.052(8) -0.015(4) 0.004(4) -0.021(5)
C5 0.062(11) 0.061(10) 0.062(11) -0.018(4) 0.005(4) -0.026(5)
C6 0.063(12) 0.063(12) 0.063(12) -0.018(5) 0.005(4) -0.027(6)
C7 0.043(9) 0.043(9) 0.044(9) -0.012(4) 0.004(4) -0.018(5)
C8 0.045(9) 0.045(9) 0.046(9) -0.012(4) 0.004(4) -0.020(5)
C9 0.054(9) 0.054(9) 0.055(9) -0.014(4) 0.005(4) -0.024(5)
O25 0.055(10) 0.047(9) 0.045(10) -0.011(7) 0.002(7) -0.031(8)
O22 0.13(2) 0.11(2) 0.043(13) -0.001(13) -0.030(14) -0.08(2)
C20 0.07(2) 0.10(3) 0.05(2) -0.013(19) 0.009(17) -0.05(2)
C19 0.09(3) 0.09(3) 0.07(2) -0.02(2) 0.00(2) -0.04(3)
O25A 0.055(10) 0.047(9) 0.045(10) -0.011(7) 0.002(7) -0.031(8)
C18A 0.046(17) 0.020(12) 0.024(11) 0.003(8) 0.001(10) -0.013(12)
C17A 0.08(4) 0.03(3) 0.019(11) -0.011(10) 0.008(13) -0.02(3)
C16A 0.05(3) 0.02(2) 0.024(13) -0.014(13) 0.006(17) 0.00(2)
C15A 0.047(17) 0.044(15) 0.032(13) -0.007(11) 0.002(12) -0.032(14)
C14A 0.039(15) 0.036(14) 0.033(12) -0.013(10) 0.010(10) -0.030(13)
C4A 0.051(8) 0.051(8) 0.052(8) -0.015(4) 0.004(4) -0.021(5)
C5A 0.062(11) 0.061(10) 0.062(11) -0.018(4) 0.005(4) -0.026(5)
C6A 0.063(12) 0.063(12) 0.063(12) -0.018(5) 0.005(4) -0.027(6)
C7A 0.043(9) 0.043(9) 0.044(9) -0.012(4) 0.004(4) -0.018(5)
C8A 0.045(9) 0.045(9) 0.046(9) -0.012(4) 0.004(4) -0.020(5)
C9A 0.054(9) 0.054(9) 0.055(9) -0.014(4) 0.005(4) -0.024(5)
O24A 0.056(10) 0.057(9) 0.055(10) -0.011(6) 0.006(6) -0.030(7)
O23A 0.051(10) 0.056(10) 0.050(9) -0.011(6) 0.004(7) -0.022(7)

loop_
_atom_type_symbol
_atom_type_description
_atom_type_scat_dispersion_real
_atom_type_scat_dispersion_imag
_atom_type_scat_source
C C 0.0033 0.0016 'International Tables Vol C Tables 4.2.6.8 and 6.1.1.4'
H H 0.0000 0.0000 'International Tables Vol C Tables 4.2.6.8 and 6.1.1.4'
N N 0.0061 0.0033 'International Tables Vol C Tables 4.2.6.8 and 6.1.1.4'
O O 0.0106 0.0060 'International Tables Vol C Tables 4.2.6.8 and 6.1.1.4'
P P 0.1023 0.0942 'International Tables Vol C Tables 4.2.6.8 and 6.1.1.4'
W W -0.8490 6.8722 'International Tables Vol C Tables 4.2.6.8 and 6.1.1.4'

loop_
_geom_angle_atom_site_label_1
_geom_angle_atom_site_label_2
_geom_angle_atom_site_label_3
_geom_angle
_geom_angle_site_symmetry_1
_geom_angle_site_symmetry_3
_geom_angle_publ_flag
O12 W6 O4 92.8(9) . . ?
O12 W6 O3 63.5(9) . . ?
O7 W6 O12 86.8(8) . . ?
O7 W6 O13 156.3(9) . . ?
O7 W6 O4 63.7(8) . . ?
O7 W6 O3 91.9(8) . . ?
O13 W6 O12 86.6(7) . . ?
O13 W6 O4 93.9(9) . . ?
O13 W6 O3 64.9(9) . . ?
O8 W6 O12 156.2(10) . . ?
O8 W6 O7 86.9(8) . . ?
O8 W6 O13 90.0(8) . . ?
O8 W6 O4 63.9(9) . . ?
O8 W6 O3 93.8(9) . . ?
O14 W6 O12 100.8(10) . . ?
O14 W6 O7 102.9(9) . . ?
O14 W6 O13 100.7(9) . . ?
O14 W6 O8 103.0(9) . . ?
O14 W6 O4 160.5(9) . . ?
O14 W6 O3 158.1(9) . . ?
O10 W1 O17 86.5(8) . 2_656 ?
O10 W1 O2 92.7(9) . 2_656 ?
O10 W1 O3 64.7(8) . . ?
O12 W1 O10 86.4(7) . . ?
O12 W1 O17 155.1(11) . 2_656 ?
O12 W1 O2 93.5(9) . 2_656 ?
O12 W1 O3 63.0(9) . . ?
O18 W1 O10 155.7(10) 2_656 . ?
O18 W1 O12 88.6(9) 2_656 . ?
O18 W1 O17 88.1(8) 2_656 2_656 ?
O18 W1 O2 63.9(9) 2_656 2_656 ?
O18 W1 O3 91.9(10) 2_656 . ?
O17 W1 O2 63.0(10) 2_656 2_656 ?
O17 W1 O3 92.4(10) 2_656 . ?
O11 W1 O10 100.4(10) . . ?
O11 W1 O12 100.9(10) . . ?
O11 W1 O18 103.9(10) . 2_656 ?
O11 W1 O17 103.8(11) . 2_656 ?
O11 W1 O2 161.0(10) . 2_656 ?
O11 W1 O3 157.5(10) . . ?
O10 W2 O3 64.6(8) 2_656 2_656 ?
O10 W2 O1 95.2(9) 2_656 . ?
O5 W2 O10 89.9(8) . 2_656 ?
O5 W2 O13 158.6(10) . 2_656 ?
O5 W2 O3 95.7(9) . 2_656 ?
O5 W2 O1 65.2(9) . . ?
O26 W2 O10 101.3(9) . 2_656 ?
O26 W2 O5 101.4(9) . . ?
O26 W2 O13 100.0(9) . 2_656 ?
O26 W2 O21 100.5(11) . 2_656 ?
O26 W2 O3 157.9(9) . 2_656 ?
O26 W2 O1 158.9(9) . . ?
O13 W2 O10 86.4(7) 2_656 2_656 ?
O13 W2 O3 63.8(8) 2_656 2_656 ?
O13 W2 O1 94.2(9) 2_656 . ?
O21 W2 O10 158.2(11) 2_656 2_656 ?
O21 W2 O5 87.0(8) 2_656 . ?
O21 W2 O13 88.7(9) 2_656 2_656 ?
O21 W2 O3 94.2(11) 2_656 2_656 ?
O21 W2 O1 63.9(10) 2_656 . ?
O1 W2 O3 43.1(8) . 2_656 ?
O19 W3 O18 103.7(10) . . ?
O19 W3 O6 102.7(10) . . ?
O19 W3 O20 101.6(10) . . ?
O19 W3 O21 100.6(11) . . ?
O19 W3 O2 159.0(9) . . ?
O19 W3 O1 157.2(9) . 2_656 ?
O18 W3 O20 85.9(9) . . ?
O18 W3 O21 155.4(11) . . ?
O18 W3 O2 61.4(8) . . ?
O18 W3 O1 91.8(10) . 2_656 ?
O6 W3 O18 87.3(8) . . ?
O6 W3 O20 155.7(10) . . ?
O6 W3 O21 91.4(10) . . ?
O6 W3 O2 64.1(9) . . ?
O6 W3 O1 94.5(10) . 2_656 ?
O20 W3 O21 85.2(8) . . ?
O20 W3 O2 92.3(9) . . ?
O20 W3 O1 62.4(9) . 2_656 ?
O21 W3 O2 96.1(10) . . ?
O21 W3 O1 63.8(10) . 2_656 ?
O7 W4 O5 156.6(9) . . ?
O7 W4 O9 87.2(8) . . ?
O7 W4 O4 62.2(8) . . ?
O7 W4 O1 93.1(8) . . ?
O5 W4 O4 94.8(9) . . ?
O5 W4 O1 64.8(9) . . ?
O15 W4 O7 101.2(8) . . ?
O15 W4 O5 102.2(9) . . ?
O15 W4 O20 101.0(10) . 2_656 ?
O15 W4 O9 103.2(9) . . ?
O15 W4 O4 158.3(9) . . ?
O15 W4 O1 158.5(9) . . ?
O20 W4 O7 89.4(9) 2_656 . ?
O20 W4 O5 87.1(9) 2_656 . ?
O20 W4 O9 155.8(10) 2_656 . ?
O20 W4 O4 93.2(10) 2_656 . ?
O20 W4 O1 62.9(9) 2_656 . ?
O9 W4 O5 86.6(9) . . ?
O9 W4 O4 64.1(9) . . ?
O9 W4 O1 93.4(10) . . ?
O6 W5 O8 87.1(9) . . ?
O6 W5 O4 92.3(10) . . ?
O6 W5 O2 64.9(9) . . ?
O8 W5 O4 62.3(9) . . ?
O8 W5 O2 93.7(9) . . ?
O9 W5 O6 156.7(11) . . ?
O9 W5 O8 87.6(8) . . ?
O9 W5 O17 88.1(9) . . ?
O9 W5 O4 65.3(9) . . ?
O9 W5 O2 92.8(10) . . ?
O17 W5 O6 87.2(8) . . ?
O17 W5 O8 155.1(10) . . ?
O17 W5 O4 93.7(10) . . ?
O17 W5 O2 62.0(9) . . ?
O16 W5 O6 102.1(11) . . ?
O16 W5 O8 102.3(9) . . ?
O16 W5 O9 101.2(11) . . ?
O16 W5 O17 102.7(10) . . ?
O16 W5 O4 158.6(9) . . ?
O16 W5 O2 159.1(9) . . ?
O2 W5 O4 42.3(8) . . ?
O4 P1 O4 180.0 . 2_656 ?
O4 P1 O2 71.1(13) 2_656 2_656 ?
O4 P1 O2 71.1(13) . . ?
O4 P1 O2 108.9(13) . 2_656 ?
O4 P1 O2 108.9(13) 2_656 . ?
O2 P1 O2 180.0 . 2_656 ?
O3 P1 O3 180.0 2_656 . ?
O3 P1 O1 71.5(13) . 2_656 ?
O3 P1 O1 108.5(13) 2_656 2_656 ?
O3 P1 O1 71.5(13) 2_656 . ?
O3 P1 O1 108.5(13) . . ?
O1 P1 O1 180.0 2_656 . ?
W2 O10 W1 138.2(11) 2_656 . ?
W1 O12 W6 140.2(12) . . ?
W6 O7 W4 141.2(11) . . ?
W2 O5 W4 136.8(12) . . ?
W1 O18 W3 141.2(11) 2_656 . ?
W6 O13 W2 138.7(12) . 2_656 ?
W5 O6 W3 139.8(13) . . ?
W6 O8 W5 140.5(12) . . ?
W4 O20 W3 141.0(13) 2_656 . ?
W2 O21 W3 139.3(15) 2_656 . ?
W5 O9 W4 139.0(12) . . ?
W5 O17 W1 140.1(13) . 2_656 ?
C1 N1 N2 111(2) . . ?
C2 N3 N4 134(3) . . ?
C1 N3 N4 120(2) . . ?
C1 N3 C2 105(2) . . ?
C10 N8 N7 129.1(19) . . ?
C10 N8 C11 106(2) . . ?
C11 N8 N7 125(2) . . ?
N8 N7 H7B 121.2 . . ?
C12 N7 N8 118(2) . . ?
C12 N7 H7B 121.2 . . ?
C2 N2 N1 103(2) . . ?
W6 O4 W4 92.2(8) . . ?
W6 O4 W5 92.7(9) . . ?
W5 O4 W4 91.1(8) . . ?
P1 O4 W6 125.8(13) . . ?
P1 O4 W4 121.9(14) . . ?
P1 O4 W5 123.7(12) . . ?
C9 O24 H24 109.5 . . ?
C14 C13 C18 120.0 . . ?
C14 C13 C12 121.1(17) . . ?
C18 C13 C12 118.8(17) . . ?
C18A C13 C12 123(3) . . ?
C14A C13 C12 118(3) . . ?
C14A C13 C18A 119(3) . . ?
C13 C14 H14 120.0 . . ?
C13 C14 C15 120.0 . . ?
C15 C14 H14 120.0 . . ?
C14 C15 H15 120.0 . . ?
C14 C15 C16 120.0 . . ?
C16 C15 H15 120.0 . . ?
C15 C16 H16 120.0 . . ?
C15 C16 C17 120.0 . . ?
C17 C16 H16 120.0 . . ?
C16 C17 H17 120.0 . . ?
C16 C17 C18 120.0 . . ?
C18 C17 H17 120.0 . . ?
C17 C18 C13 120.0 . . ?
O25 C18 C13 120(2) . . ?
O25 C18 C17 120(2) . . ?
N8 C10 H10 127.2 . . ?
N5 C10 N8 106(2) . . ?
N5 C10 H10 127.2 . . ?
N4 C3 H3A 121.1 . . ?
N4 C3 H3B 117.2 . . ?
N4 C3 C4 118(3) . . ?
N4 C3 C4A 126(3) . . ?
C4 C3 H3A 121.1 . . ?
C4A C3 H3B 117.2 . . ?
N8 C11 H11 124.1 . . ?
N6 C11 N8 112(2) . . ?
N6 C11 H11 124.1 . . ?
C11 N6 N5 104(2) . . ?
W1 O2 W3 92.6(8) 2_656 . ?
W1 O2 W5 93.8(8) 2_656 . ?
W5 O2 W3 90.9(8) . . ?
P1 O2 W1 127.1(14) . 2_656 ?
P1 O2 W3 120.4(13) . . ?
P1 O2 W5 122.8(13) . . ?
W6 O3 W1 92.8(8) . . ?
W6 O3 W2 92.4(9) . 2_656 ?
W1 O3 W2 92.2(8) . 2_656 ?
P1 O3 W6 124.6(14) . . ?
P1 O3 W1 123.5(13) . . ?
P1 O3 W2 122.4(13) . 2_656 ?
P1 O3 O1 54.6(11) . 2_656 ?
O1 O3 W6 130.5(15) 2_656 . ?
O1 O3 W1 131.0(15) 2_656 . ?
O1 O3 W2 67.8(11) 2_656 2_656 ?
C19 O23 H23 109.5 . . ?
W3 O1 W2 92.8(9) 2_656 . ?
W3 O1 W4 93.3(8) 2_656 . ?
W4 O1 W2 92.8(8) . . ?
P1 O1 W2 123.0(12) . . ?
P1 O1 W3 123.3(13) . 2_656 ?
P1 O1 W4 123.1(15) . . ?
P1 O1 O3 53.9(11) . 2_656 ?
O3 O1 W2 69.1(11) 2_656 . ?
O3 O1 W3 130.1(16) 2_656 2_656 ?
O3 O1 W4 132.1(15) 2_656 . ?
N3 N4 H4 122.0 . . ?
C3 N4 N3 116(3) . . ?
C3 N4 H4 122.0 . . ?
C10 N5 N6 113(2) . . ?
N7 C12 C13 123(2) . . ?
N7 C12 H12 118.3 . . ?
C13 C12 H12 118.3 . . ?
N3 C2 H2 123.8 . . ?
N2 C2 N3 112(3) . . ?
N2 C2 H2 123.8 . . ?
N1 C1 N3 108(3) . . ?
N1 C1 H1 125.8 . . ?
N3 C1 H1 125.8 . . ?
C5 C4 C3 118(2) . . ?
C5 C4 C9 120.0 . . ?
C9 C4 C3 122(2) . . ?
C4 C5 H5 120.0 . . ?
C4 C5 C6 120.0 . . ?
C6 C5 H5 120.0 . . ?
C5 C6 H6 120.0 . . ?
C5 C6 C7 120.0 . . ?
C7 C6 H6 120.0 . . ?
C6 C7 H7 120.0 . . ?
C8 C7 C6 120.0 . . ?
C8 C7 H7 120.0 . . ?
C7 C8 H8 120.0 . . ?
C9 C8 C7 120.0 . . ?
C9 C8 H8 120.0 . . ?
O24 C9 C4 124(2) . . ?
O24 C9 C8 116(2) . . ?
C8 C9 C4 120.0 . . ?
C18 O25 H25 109.5 . . ?
C20 O22 H22 109.5 . . ?
O22 C20 H20A 109.5 . . ?
O22 C20 H20B 109.5 . . ?
O22 C20 H20C 109.5 . . ?
H20A C20 H20B 109.5 . . ?
H20A C20 H20C 109.5 . . ?
H20B C20 H20C 109.5 . . ?
O23 C19 H19A 109.5 . . ?
O23 C19 H19B 109.5 . . ?
O23 C19 H19C 109.5 . . ?
H19A C19 H19B 109.5 . . ?
H19A C19 H19C 109.5 . . ?
H19B C19 H19C 109.5 . . ?
H19D C19 H19E 109.5 . . ?
H19D C19 H19F 109.5 . . ?
H19E C19 H19F 109.5 . . ?
O23A C19 H19D 109.5 . . ?
O23A C19 H19E 109.5 . . ?
O23A C19 H19F 109.5 . . ?
C18A O25A H25A 109.5 . . ?
O25A C18A C13 121(3) . . ?
O25A C18A C17A 119(4) . . ?
C17A C18A C13 120(2) . . ?
C18A C17A H17A 119.9 . . ?
C18A C17A C16A 120(2) . . ?
C16A C17A H17A 119.9 . . ?
C17A C16A H16A 120.0 . . ?
C17A C16A C15A 120(3) . . ?
C15A C16A H16A 120.0 . . ?
C16A C15A H15A 120.7 . . ?
C16A C15A C14A 119(2) . . ?
C14A C15A H15A 120.7 . . ?
C13 C14A C15A 121(3) . . ?
C13 C14A H14A 119.6 . . ?
C15A C14A H14A 119.6 . . ?
C5A C4A C3 118(2) . . ?
C5A C4A C9A 120.0 . . ?
C9A C4A C3 122(2) . . ?
C4A C5A H5A 120.0 . . ?
C6A C5A C4A 120.0 . . ?
C6A C5A H5A 120.0 . . ?
C5A C6A H6A 120.0 . . ?
C5A C6A C7A 120.0 . . ?
C7A C6A H6A 120.0 . . ?
C6A C7A H7A 120.0 . . ?
C8A C7A C6A 120.0 . . ?
C8A C7A H7A 120.0 . . ?
C7A C8A H8A 120.0 . . ?
C7A C8A C9A 120.0 . . ?
C9A C8A H8A 120.0 . . ?
C8A C9A C4A 120.0 . . ?
O24A C9A C4A 122(3) . . ?
O24A C9A C8A 117(2) . . ?
C9A O24A H24A 109.5 . . ?
C19 O23A H23A 109.5 . . ?

loop_
_geom_bond_atom_site_label_1
_geom_bond_atom_site_label_2
_geom_bond_distance
_geom_bond_site_symmetry_2
_geom_bond_publ_flag
W6 O12 1.904(18) . ?
W6 O7 1.883(17) . ?
W6 O13 1.891(16) . ?
W6 O8 1.86(2) . ?
W6 O14 1.698(16) . ?
W6 O4 2.44(3) . ?
W6 O3 2.44(3) . ?
W1 O10 1.915(16) . ?
W1 O12 1.877(18) . ?
W1 O18 1.861(17) 2_656 ?
W1 O17 1.916(18) 2_656 ?
W1 O11 1.672(18) . ?
W1 O2 2.41(2) 2_656 ?
W1 O3 2.47(2) . ?
W2 O10 1.904(17) 2_656 ?
W2 O5 1.89(2) . ?
W2 O26 1.674(17) . ?
W2 O13 1.903(17) 2_656 ?
W2 O21 1.877(19) 2_656 ?
W2 O3 2.48(2) 2_656 ?
W2 O1 2.46(2) . ?
W3 O19 1.651(16) . ?
W3 O18 1.907(18) . ?
W3 O6 1.89(2) . ?
W3 O20 1.91(2) . ?
W3 O21 1.912(19) . ?
W3 O2 2.51(2) . ?
W3 O1 2.45(2) 2_656 ?
W4 O7 1.888(17) . ?
W4 O5 1.94(2) . ?
W4 O15 1.669(15) . ?
W4 O20 1.86(2) 2_656 ?
W4 O9 1.928(19) . ?
W4 O4 2.50(2) . ?
W4 O1 2.45(3) . ?
W5 O6 1.886(19) . ?
W5 O8 1.92(2) . ?
W5 O9 1.866(18) . ?
W5 O17 1.88(2) . ?
W5 O16 1.693(18) . ?
W5 O4 2.48(3) . ?
W5 O2 2.47(3) . ?
P1 O4 1.53(2) . ?
P1 O4 1.53(2) 2_656 ?
P1 O2 1.55(2) 2_656 ?
P1 O2 1.55(2) . ?
P1 O3 1.55(3) . ?
P1 O3 1.55(3) 2_656 ?
P1 O1 1.56(2) . ?
P1 O1 1.56(2) 2_656 ?
O10 W2 1.904(17) 2_656 ?
O18 W1 1.861(17) 2_656 ?
O13 W2 1.903(17) 2_656 ?
O20 W4 1.86(2) 2_656 ?
O21 W2 1.877(19) 2_656 ?
O17 W1 1.916(18) 2_656 ?
N1 N2 1.33(4) . ?
N1 C1 1.31(3) . ?
N3 N4 1.40(3) . ?
N3 C2 1.32(3) . ?
N3 C1 1.31(4) . ?
N8 N7 1.40(3) . ?
N8 C10 1.35(3) . ?
N8 C11 1.36(3) . ?
N7 H7B 0.8800 . ?
N7 C12 1.26(3) . ?
N2 C2 1.32(4) . ?
O24 H24 0.8400 . ?
O24 C9 1.36(3) . ?
C13 C14 1.3900 . ?
C13 C18 1.3900 . ?
C13 C12 1.43(2) . ?
C13 C18A 1.391(19) . ?
C13 C14A 1.39(2) . ?
C14 H14 0.9500 . ?
C14 C15 1.3900 . ?
C15 H15 0.9500 . ?
C15 C16 1.3900 . ?
C16 H16 0.9500 . ?
C16 C17 1.3900 . ?
C17 H17 0.9500 . ?
C17 C18 1.3900 . ?
C18 O25 1.35(4) . ?
C10 H10 0.9500 . ?
C10 N5 1.31(3) . ?
C3 H3A 0.9500 . ?
C3 H3B 0.9500 . ?
C3 N4 1.24(3) . ?
C3 C4 1.51(3) . ?
C3 C4A 1.48(4) . ?
C11 H11 0.9500 . ?
C11 N6 1.29(3) . ?
N6 N5 1.35(3) . ?
O2 W1 2.41(2) 2_656 ?
O3 W2 2.48(2) 2_656 ?
O3 O1 1.81(3) 2_656 ?
O23 H23 0.8400 . ?
O23 C19 1.38(4) . ?
O1 W3 2.45(2) 2_656 ?
O1 O3 1.81(3) 2_656 ?
N4 H4 0.8800 . ?
C12 H12 0.9500 . ?
C2 H2 0.9500 . ?
C1 H1 0.9500 . ?
C4 C5 1.3900 . ?
C4 C9 1.3900 . ?
C5 H5 0.9500 . ?
C5 C6 1.3900 . ?
C6 H6 0.9500 . ?
C6 C7 1.3900 . ?
C7 H7 0.9500 . ?
C7 C8 1.3900 . ?
C8 H8 0.9500 . ?
C8 C9 1.3900 . ?
O25 H25 0.8400 . ?
O22 H22 0.8400 . ?
O22 C20 1.38(4) . ?
C20 H20A 0.9800 . ?
C20 H20B 0.9800 . ?
C20 H20C 0.9800 . ?
C19 H19A 0.9800 . ?
C19 H19B 0.9800 . ?
C19 H19C 0.9800 . ?
C19 H19D 0.9800 . ?
C19 H19E 0.9800 . ?
C19 H19F 0.9800 . ?
C19 O23A 1.38(4) . ?
O25A H25A 0.8400 . ?
O25A C18A 1.35(4) . ?
C18A C17A 1.389(18) . ?
C17A H17A 0.9500 . ?
C17A C16A 1.389(19) . ?
C16A H16A 0.9500 . ?
C16A C15A 1.391(19) . ?
C15A H15A 0.9500 . ?
C15A C14A 1.395(19) . ?
C14A H14A 0.9500 . ?
C4A C5A 1.3900 . ?
C4A C9A 1.3900 . ?
C5A H5A 0.9500 . ?
C5A C6A 1.3900 . ?
C6A H6A 0.9500 . ?
C6A C7A 1.3900 . ?
C7A H7A 0.9500 . ?
C7A C8A 1.3900 . ?
C8A H8A 0.9500 . ?
C8A C9A 1.3900 . ?
C9A O24A 1.37(3) . ?
O24A H24A 0.8400 . ?
O23A H23A 0.8400 . ?

loop_
_geom_torsion_atom_site_label_1
_geom_torsion_atom_site_label_2
_geom_torsion_atom_site_label_3
_geom_torsion_atom_site_label_4
_geom_torsion
_geom_torsion_site_symmetry_1
_geom_torsion_site_symmetry_2
_geom_torsion_site_symmetry_3
_geom_torsion_site_symmetry_4
_geom_torsion_publ_flag
O10 W1 O12 W6 -55.4(17) . . . . ?
O10 W2 O5 W4 102.6(17) 2_656 . . . ?
O12 W6 O7 W4 103.9(18) . . . . ?
O12 W6 O13 W2 -56.2(17) . . . 2_656 ?
O12 W6 O8 W5 -22(3) . . . . ?
O7 W6 O13 W2 18(3) . . . 2_656 ?
O7 W6 O8 W5 52.8(18) . . . . ?
O5 W4 O7 W6 -22(3) . . . . ?
O26 W2 O5 W4 -155.9(16) . . . . ?
O19 W3 O6 W5 -157(2) . . . . ?
O18 W1 O12 W6 100.8(18) 2_656 . . . ?
O18 W3 O6 W5 -54(2) . . . . ?
O15 W4 O7 W6 155.9(17) . . . . ?
O13 W6 O7 W4 30(3) . . . . ?
O13 W6 O8 W5 -103.7(19) . . . . ?
O13 W2 O5 W4 23(3) 2_656 . . . ?
O6 W5 O9 W4 -25(4) . . . . ?
O6 W5 O17 W1 -52(2) . . . 2_656 ?
O8 W6 O7 W4 -53.1(17) . . . . ?
O8 W6 O13 W2 100.2(17) . . . 2_656 ?
O8 W5 O6 W3 -101(2) . . . . ?
O8 W5 O9 W4 52(2) . . . . ?
O8 W5 O17 W1 25(3) . . . 2_656 ?
O20 W3 O6 W5 20(4) . . . . ?
O20 W4 O7 W6 -103.0(18) 2_656 . . . ?
O21 W2 O5 W4 -55.8(18) 2_656 . . . ?
O21 W3 O6 W5 101(2) . . . . ?
O9 W4 O7 W6 53.0(18) . . . . ?
O9 W5 O6 W3 -24(4) . . . . ?
O9 W5 O17 W1 105(2) . . . 2_656 ?
O17 W1 O12 W6 18(3) 2_656 . . . ?
O17 W5 O6 W3 55(2) . . . . ?
O17 W5 O9 W4 -103(2) . . . . ?
O16 W5 O6 W3 157(2) . . . . ?
O16 W5 O9 W4 154.3(19) . . . . ?
O16 W5 O17 W1 -153.7(19) . . . 2_656 ?
N1 N2 C2 N3 -5(4) . . . . ?
O11 W1 O12 W6 -155.3(17) . . . . ?
O14 W6 O7 W4 -155.7(17) . . . . ?
O14 W6 O13 W2 -156.6(16) . . . 2_656 ?
O14 W6 O8 W5 155.3(17) . . . . ?
N8 N7 C12 C13 179(2) . . . . ?
N8 C10 N5 N6 -1(3) . . . . ?
N8 C11 N6 N5 -1(3) . . . . ?
N7 N8 C10 N5 -178(2) . . . . ?
N7 N8 C11 N6 179(2) . . . . ?
N2 N1 C1 N3 -6(4) . . . . ?
O4 W6 O7 W4 9.2(15) . . . . ?
O4 W6 O13 W2 36.4(17) . . . 2_656 ?
O4 W6 O8 W5 -9.4(16) . . . . ?
O4 W4 O7 W6 -9.1(15) . . . . ?
O4 W5 O6 W3 -39(2) . . . . ?
O4 W5 O9 W4 -8.2(17) . . . . ?
O4 W5 O17 W1 40(2) . . . 2_656 ?
O4 P1 O2 W1 -54.4(19) 2_656 . . 2_656 ?
O4 P1 O2 W1 125.6(19) . . . 2_656 ?
O4 P1 O2 W3 -113.9(17) . . . . ?
O4 P1 O2 W3 66.1(17) 2_656 . . . ?
O4 P1 O2 W5 -0.3(14) . . . . ?
O4 P1 O2 W5 179.7(14) 2_656 . . . ?
C13 C14 C15 C16 0.0 . . . . ?
C13 C18A C17A C16A -1(14) . . . . ?
C14 C13 C18 C17 0.0 . . . . ?
C14 C13 C18 O25 -175(6) . . . . ?
C14 C13 C12 N7 -4(4) . . . . ?
C14 C15 C16 C17 0.0 . . . . ?
C15 C16 C17 C18 0.0 . . . . ?
C16 C17 C18 C13 0.0 . . . . ?
C16 C17 C18 O25 175(6) . . . . ?
C18 C13 C14 C15 0.0 . . . . ?
C18 C13 C12 N7 179(3) . . . . ?
C10 N8 N7 C12 -5(4) . . . . ?
C10 N8 C11 N6 1(3) . . . . ?
C3 C4 C5 C6 -180(4) . . . . ?
C3 C4 C9 O24 -1(5) . . . . ?
C3 C4 C9 C8 180(4) . . . . ?
C3 C4A C5A C6A 173(7) . . . . ?
C3 C4A C9A C8A -173(7) . . . . ?
C3 C4A C9A O24A 19(8) . . . . ?
C11 N8 N7 C12 177(2) . . . . ?
C11 N8 C10 N5 1(3) . . . . ?
C11 N6 N5 C10 2(3) . . . . ?
O2 W1 O12 W6 37.0(17) 2_656 . . . ?
O2 W3 O6 W5 5.3(18) . . . . ?
O2 W5 O6 W3 -5.3(18) . . . . ?
O2 W5 O9 W4 -41(2) . . . . ?
O2 W5 O17 W1 11.1(17) . . . 2_656 ?
O2 P1 O4 W6 123.8(19) . . . . ?
O2 P1 O4 W6 -56.2(19) 2_656 . . . ?
O2 P1 O4 W4 64.1(17) 2_656 . . . ?
O2 P1 O4 W4 -115.9(17) . . . . ?
O2 P1 O4 W5 0.3(14) . . . . ?
O2 P1 O4 W5 -179.7(14) 2_656 . . . ?
O3 W6 O7 W4 40.6(17) . . . . ?
O3 W6 O13 W2 6.0(14) . . . 2_656 ?
O3 W6 O8 W5 -38.9(19) . . . . ?
O3 W1 O12 W6 7.9(15) . . . . ?
O3 W2 O5 W4 38.2(18) 2_656 . . . ?
O3 P1 O1 W2 1.4(14) 2_656 . . . ?
O3 P1 O1 W2 -178.6(14) . . . . ?
O3 P1 O1 W3 61.6(19) . . . 2_656 ?
O3 P1 O1 W3 -118.4(19) 2_656 . . 2_656 ?
O3 P1 O1 W4 -59.0(17) . . . . ?
O3 P1 O1 W4 121.0(17) 2_656 . . . ?
O3 P1 O1 O3 179.998(1) . . . 2_656 ?
O1 W2 O5 W4 6.8(15) . . . . ?
O1 W3 O6 W5 38(2) 2_656 . . . ?
O1 W4 O7 W6 -40.2(17) . . . . ?
O1 P1 O3 W6 61.5(18) . . . . ?
O1 P1 O3 W6 -118.5(18) 2_656 . . . ?
O1 P1 O3 W1 119.6(18) 2_656 . . . ?
O1 P1 O3 W1 -60.4(18) . . . . ?
O1 P1 O3 W2 1.4(14) 2_656 . . 2_656 ?
O1 P1 O3 W2 -178.6(14) . . . 2_656 ?
O1 P1 O3 O1 180.000(1) . . . 2_656 ?
N4 N3 C2 N2 -174(3) . . . . ?
N4 N3 C1 N1 179(2) . . . . ?
N4 C3 C4 C5 -179(2) . . . . ?
N4 C3 C4 C9 1(5) . . . . ?
N4 C3 C4A C5A 178(3) . . . . ?
N4 C3 C4A C9A -9(7) . . . . ?
C12 C13 C14 C15 -176.6(19) . . . . ?
C12 C13 C18 C17 176.7(19) . . . . ?
C12 C13 C18 O25 2(6) . . . . ?
C12 C13 C18A O25A -10(16) . . . . ?
C12 C13 C18A C17A 174(7) . . . . ?
C12 C13 C14A C15A -172(6) . . . . ?
C2 N3 N4 C3 -6(4) . . . . ?
C2 N3 C1 N1 3(4) . . . . ?
C1 N1 N2 C2 7(4) . . . . ?
C1 N3 N4 C3 179(3) . . . . ?
C1 N3 C2 N2 2(4) . . . . ?
C4 C3 N4 N3 -180(3) . . . . ?
C4 C5 C6 C7 0.0 . . . . ?
C5 C4 C9 O24 179(5) . . . . ?
C5 C4 C9 C8 0.0 . . . . ?
C5 C6 C7 C8 0.0 . . . . ?
C6 C7 C8 C9 0.0 . . . . ?
C7 C8 C9 O24 -179(5) . . . . ?
C7 C8 C9 C4 0.0 . . . . ?
C9 C4 C5 C6 0.0 . . . . ?
O25A C18A C17A C16A -177(15) . . . . ?
C18A C13 C12 N7 1(9) . . . . ?
C18A C13 C14A C15A 11(11) . . . . ?
C18A C17A C16A C15A 10(16) . . . . ?
C17A C16A C15A C14A -8(15) . . . . ?
C16A C15A C14A C13 -2(13) . . . . ?
C14A C13 C12 N7 -176(8) . . . . ?
C14A C13 C18A O25A 167(14) . . . . ?
C14A C13 C18A C17A -9(11) . . . . ?
C4A C3 N4 N3 -175(5) . . . . ?
C4A C5A C6A C7A 0.0 . . . . ?
C5A C4A C9A C8A 0.0 . . . . ?
C5A C4A C9A O24A -168(8) . . . . ?
C5A C6A C7A C8A 0.0 . . . . ?
C6A C7A C8A C9A 0.0 . . . . ?
C7A C8A C9A C4A 0.0 . . . . ?
C7A C8A C9A O24A 169(7) . . . . ?
C9A C4A C5A C6A 0.0 . . . . ?
